data_7008815
loop_
_publ_author_name
'Shi, Weifeng'
'Shafaei-Fallah, Maryam'
'Anson, Christopher E.'
'Rothenberger, Alexander'

_publ_section_title
;
 A strategy for the build-up of transition-metal complexes containing
 tripodal [ArPOS2]2- and [ArPS3]2- ligands (Ar = 4-anisyl).
;
_journal_issue 24
_journal_name_full 'Dalton transactions (Cambridge, England : 2003)'
_journal_page_first 3909
_journal_page_last 3912
_journal_paper_doi 10.1039/b509117a
_journal_year 2005
_chemical_formula_sum 'C200 H216 Cu14 O28 P14 S14'
_chemical_formula_weight 4839.71
_chemical_name_systematic
;
?
;
_space_group_IT_number 2
_symmetry_cell_setting triclinic
_symmetry_space_group_name_Hall '-P 1'
_symmetry_space_group_name_H-M 'P -1'
_atom_sites_solution_hydrogens geom
_atom_sites_solution_primary direct
_atom_sites_solution_secondary difmap
_audit_creation_method SHELXL-97
_cell_angle_alpha 95.756(4)
_cell_angle_beta 111.961(4)
_cell_angle_gamma 113.646(4)
_cell_formula_units_Z 1
_cell_length_a 17.1353(9)
_cell_length_b 19.6186(10)
_cell_length_c 20.0847(11)
_cell_measurement_reflns_used 71109
_cell_measurement_temperature 120(2)
_cell_measurement_theta_max 54.05
_cell_measurement_theta_min 2.92
_cell_volume 5481.6(6)
_computing_cell_refinement 'STOE X-AREA'
_computing_data_collection 'STOE X-AREA'
_computing_data_reduction 'STOE X-RED'
_computing_molecular_graphics 'SHELXL-97 (Sheldrick, 1997)'
_computing_publication_material 'SHELXL-97 (Sheldrick, 1997)'
_computing_structure_refinement 'SHELXL-97 (Sheldrick, 1997)'
_computing_structure_solution 'SHELXS-97 (Sheldrick, 1990)'
_diffrn_ambient_temperature 120(2)
_diffrn_detector_area_resol_mean 6.67
_diffrn_measured_fraction_theta_full 0.938
_diffrn_measured_fraction_theta_max 0.905
_diffrn_measurement_device_type 'stoe ipds 2'
_diffrn_measurement_method rotation
_diffrn_radiation_monochromator graphite
_diffrn_radiation_source 'fine-focus sealed tube'
_diffrn_radiation_type MoK\a
_diffrn_radiation_wavelength 0.71073
_diffrn_reflns_av_R_equivalents 0.0589
_diffrn_reflns_av_sigmaI/netI 0.0709
_diffrn_reflns_limit_h_max 21
_diffrn_reflns_limit_h_min -21
_diffrn_reflns_limit_k_max 24
_diffrn_reflns_limit_k_min -22
_diffrn_reflns_limit_l_max 23
_diffrn_reflns_limit_l_min -25
_diffrn_reflns_number 42933
_diffrn_reflns_theta_full 25.00
_diffrn_reflns_theta_max 27.16
_diffrn_reflns_theta_min 1.87
_exptl_absorpt_coefficient_mu 1.625
_exptl_absorpt_correction_T_max 0.8810
_exptl_absorpt_correction_T_min 0.5220
_exptl_absorpt_correction_type integration
_exptl_absorpt_process_details 'x-red 32'
_exptl_crystal_colour colourless
_exptl_crystal_density_diffrn 1.466
_exptl_crystal_density_method 'not measured'
_exptl_crystal_description block
_exptl_crystal_F_000 2480
_exptl_crystal_size_max 0.46
_exptl_crystal_size_mid 0.40
_exptl_crystal_size_min 0.08
_refine_diff_density_max 2.970
_refine_diff_density_min -1.089
_refine_diff_density_rms 0.163
_refine_ls_extinction_method none
_refine_ls_goodness_of_fit_ref 1.012
_refine_ls_hydrogen_treatment constr
_refine_ls_matrix_type full
_refine_ls_number_parameters 1098
_refine_ls_number_reflns 21979
_refine_ls_number_restraints 10
_refine_ls_restrained_S_all 1.012
_refine_ls_R_factor_all 0.1149
_refine_ls_R_factor_gt 0.0799
_refine_ls_shift/su_max 0.001
_refine_ls_shift/su_mean 0.000
_refine_ls_structure_factor_coef Fsqd
_refine_ls_weighting_details 'calc w=1/[\s^2^(Fo^2^)+(0.1697P)^2^+0.0000P] where P=(Fo^2^+2Fc^2^)/3'
_refine_ls_weighting_scheme calc
_refine_ls_wR_factor_gt 0.2222
_refine_ls_wR_factor_ref 0.2526
_reflns_number_gt 14349
_reflns_number_total 21979
_reflns_threshold_expression >2sigma(I)
_cod_data_source_file b509117a.txt
_cod_data_source_block w1832
_cod_original_cell_volume 5481.6(5)
_cod_original_sg_symbol_H-M P-1
_cod_database_code 7008815

loop_
_symmetry_equiv_pos_as_xyz
'x, y, z'
'-x, -y, -z'

loop_
_atom_site_label
_atom_site_type_symbol
_atom_site_fract_x
_atom_site_fract_y
_atom_site_fract_z
_atom_site_U_iso_or_equiv
_atom_site_adp_type
_atom_site_occupancy
_atom_site_symmetry_multiplicity
_atom_site_calc_flag
_atom_site_refinement_flags
_atom_site_disorder_assembly
_atom_site_disorder_group
Cu1 Cu 0.42002(6) 0.34089(5) 0.44109(5) 0.0469(2) Uani 1 1 d . . .
Cu2 Cu 0.31320(6) 0.42127(5) 0.47034(5) 0.0465(2) Uani 1 1 d . . .
Cu3 Cu 0.47227(6) 0.54273(5) 0.61737(5) 0.04539(19) Uani 1 1 d . . .
Cu4 Cu 0.42689(7) 0.70049(5) 0.37376(5) 0.0554(2) Uani 1 1 d . . .
Cu5 Cu 0.41101(6) 0.55161(5) 0.39367(5) 0.0505(2) Uani 1 1 d . . .
Cu6 Cu 0.38382(7) 0.52940(5) 0.22798(5) 0.0546(2) Uani 1 1 d . . .
Cu7 Cu 0.15700(7) 0.47786(7) 0.32587(6) 0.0627(3) Uani 1 1 d . . .
S1 S 0.30986(12) 0.30905(10) 0.48443(9) 0.0448(3) Uani 1 1 d . . .
S2 S 0.48697(12) 0.44129(9) 0.65318(9) 0.0442(3) Uani 1 1 d . . .
S3 S 0.56017(12) 0.34879(10) 0.51930(10) 0.0462(4) Uani 1 1 d . . .
S4 S 0.39144(12) 0.34351(10) 0.32314(9) 0.0455(3) Uani 1 1 d . . .
S5 S 0.27630(11) 0.44033(10) 0.35623(9) 0.0454(3) Uani 1 1 d . . .
S6 S 0.68010(11) 0.48523(10) 0.44979(9) 0.0443(3) Uani 1 1 d . . .
S7 S 0.35076(17) 0.62858(15) 0.25255(13) 0.0709(5) Uani 1 1 d . . .
P1 P 0.38600(12) 0.32484(10) 0.59797(10) 0.0451(4) Uani 1 1 d . . .
P2 P 0.28360(12) 0.37328(10) 0.27425(9) 0.0449(4) Uani 1 1 d . . .
P3 P 0.68186(12) 0.39969(10) 0.50276(10) 0.0443(4) Uani 1 1 d . . .
P4 P 0.21014(18) 0.58444(16) 0.21059(13) 0.0702(6) Uani 1 1 d . . .
P5 P 0.45584(14) 0.82169(11) 0.41511(11) 0.0520(4) Uani 1 1 d . . .
P6 P 0.01106(15) 0.40127(15) 0.31040(17) 0.0747(6) Uani 1 1 d . . .
P7 P 0.42372(15) 0.51456(12) 0.13591(10) 0.0550(4) Uani 1 1 d . . .
O1 O 0.4320(4) 0.2732(3) 0.6116(3) 0.0533(11) Uani 1 1 d . . .
O2 O 0.1100(7) 0.2287(5) 0.7257(6) 0.111(3) Uani 1 1 d . . .
O3 O 0.2960(3) 0.4138(3) 0.2168(2) 0.0495(11) Uani 1 1 d . . .
O4 O -0.0931(6) 0.0860(5) 0.1258(5) 0.120(3) Uani 1 1 d . . .
O5 O 0.7720(3) 0.4284(3) 0.5749(3) 0.0495(10) Uani 1 1 d . . .
O6 O 0.6761(5) 0.1662(4) 0.2844(4) 0.0756(16) Uani 1 1 d . . .
O7 O 0.1581(5) 0.5348(5) 0.2476(4) 0.085(2) Uani 1 1 d . . .
O8 O 0.0239(6) 0.4095(6) -0.1124(4) 0.105(3) Uani 1 1 d . . .
O9 O 0.1867(6) 0.6575(5) 0.2169(4) 0.094(2) Uani 1 1 d . . .
O10 O 0.2413(12) 0.7203(7) 0.1440(8) 0.168(6) Uani 1 1 d . . .
C1 C 0.3008(5) 0.3002(4) 0.6350(4) 0.0518(16) Uani 1 1 d . . .
C2 C 0.2520(7) 0.3387(6) 0.6371(6) 0.072(2) Uani 1 1 d . . .
H2A H 0.2627 0.3822 0.6178 0.086 Uiso 1 1 calc R . .
C3 C 0.1862(6) 0.3180(6) 0.6663(5) 0.071(2) Uani 1 1 d . . .
H3A H 0.1528 0.3465 0.6671 0.085 Uiso 1 1 calc R . .
C4 C 0.1714(8) 0.2548(6) 0.6936(6) 0.079(3) Uani 1 1 d . . .
C5 C 0.2221(13) 0.2173(9) 0.6941(11) 0.139(7) Uani 1 1 d . . .
H5A H 0.2128 0.1749 0.7149 0.167 Uiso 1 1 calc R . .
C6 C 0.2869(10) 0.2380(6) 0.6655(8) 0.095(4) Uani 1 1 d . . .
H6A H 0.3218 0.2104 0.6665 0.114 Uiso 1 1 calc R . .
C7 C 0.0601(8) 0.2629(9) 0.7297(8) 0.105(4) Uani 1 1 d . . .
H7A H 0.0207 0.2368 0.7535 0.157 Uiso 1 1 calc R . .
H7B H 0.0187 0.2601 0.6790 0.157 Uiso 1 1 calc R . .
H7C H 0.1033 0.3176 0.7596 0.157 Uiso 1 1 calc R . .
C8 C 0.1709(5) 0.2837(4) 0.2289(4) 0.0514(15) Uani 1 1 d . . .
C9 C 0.1195(6) 0.2618(5) 0.1522(5) 0.067(2) Uani 1 1 d . . .
H9A H 0.1441 0.2929 0.1243 0.081 Uiso 1 1 calc R . .
C10 C 0.0309(7) 0.1937(6) 0.1144(5) 0.088(3) Uani 1 1 d . . .
H10A H -0.0029 0.1767 0.0611 0.106 Uiso 1 1 calc R . .
C11 C -0.0058(7) 0.1521(6) 0.1564(6) 0.088(3) Uani 1 1 d . . .
C12 C 0.0439(7) 0.1743(6) 0.2334(6) 0.087(3) Uani 1 1 d . . .
H12A H 0.0177 0.1444 0.2613 0.105 Uiso 1 1 calc R . .
C13 C 0.1329(6) 0.2408(5) 0.2704(5) 0.072(2) Uani 1 1 d . . .
H13A H 0.1674 0.2567 0.3236 0.086 Uiso 1 1 calc R . .
C14 C -0.1506(12) 0.0645(10) 0.0459(8) 0.176(10) Uani 1 1 d . . .
H14A H -0.2110 0.0172 0.0304 0.264 Uiso 1 1 calc R . .
H14B H -0.1161 0.0549 0.0199 0.264 Uiso 1 1 calc R . .
H14C H -0.1639 0.1069 0.0330 0.264 Uiso 1 1 calc R . .
C15 C 0.6734(5) 0.3262(4) 0.4360(4) 0.0472(14) Uani 1 1 d . . .
C16 C 0.6008(6) 0.2925(5) 0.3628(4) 0.0575(17) Uani 1 1 d . . .
H16A H 0.5505 0.3059 0.3481 0.069 Uiso 1 1 calc R . .
C17 C 0.5998(7) 0.2406(5) 0.3113(5) 0.066(2) Uani 1 1 d . . .
H17A H 0.5502 0.2195 0.2611 0.079 Uiso 1 1 calc R . .
C18 C 0.6721(6) 0.2184(5) 0.3324(5) 0.0619(19) Uani 1 1 d . . .
C19 C 0.7415(7) 0.2494(5) 0.4041(5) 0.067(2) Uani 1 1 d . . .
H19A H 0.7900 0.2342 0.4192 0.080 Uiso 1 1 calc R . .
C20 C 0.7438(5) 0.3021(5) 0.4555(4) 0.0543(16) Uani 1 1 d . . .
H20A H 0.7939 0.3230 0.5054 0.065 Uiso 1 1 calc R . .
C21 C 0.6073(12) 0.1361(9) 0.2086(7) 0.115(4) Uani 1 1 d . . .
H21A H 0.6187 0.0996 0.1815 0.172 Uiso 1 1 calc R . .
H21B H 0.6119 0.1788 0.1862 0.172 Uiso 1 1 calc R . .
H21C H 0.5433 0.1089 0.2052 0.172 Uiso 1 1 calc R . .
C22 C 0.1578(7) 0.5347(6) 0.1119(5) 0.070(2) Uani 1 1 d . . .
C23 C 0.0740(7) 0.4645(7) 0.0825(5) 0.078(3) Uani 1 1 d . . .
H23A H 0.0457 0.4445 0.1136 0.093 Uiso 1 1 calc R . .
C24 C 0.0327(7) 0.4245(7) 0.0084(5) 0.081(3) Uani 1 1 d . . .
H24A H -0.0240 0.3758 -0.0117 0.097 Uiso 1 1 calc R . .
C25 C 0.0731(8) 0.4546(7) -0.0388(5) 0.082(3) Uani 1 1 d . . .
C26 C 0.1557(8) 0.5239(7) -0.0104(6) 0.084(3) Uani 1 1 d . . .
H26A H 0.1833 0.5448 -0.0416 0.101 Uiso 1 1 calc R . .
C27 C 0.1993(7) 0.5643(6) 0.0684(5) 0.075(2) Uani 1 1 d . . .
H27A H 0.2574 0.6120 0.0899 0.089 Uiso 1 1 calc R . .
C28 C 0.0525(13) 0.4389(11) -0.1648(7) 0.134(6) Uani 1 1 d . . .
H28A H 0.0126 0.3995 -0.2140 0.200 Uiso 1 1 calc R . .
H28B H 0.1197 0.4521 -0.1487 0.200 Uiso 1 1 calc R . .
H28C H 0.0454 0.4857 -0.1684 0.200 Uiso 1 1 calc R . .
C29 C 0.1993(16) 0.7132(11) 0.1838(8) 0.134(6) Uani 1 1 d . . .
C30 C 0.1542(12) 0.7623(9) 0.1951(9) 0.150(8) Uani 1 1 d . . .
H30A H 0.1673 0.8025 0.1695 0.226 Uiso 1 1 calc R . .
H30B H 0.1809 0.7871 0.2489 0.226 Uiso 1 1 calc R . .
H30C H 0.0849 0.7293 0.1741 0.226 Uiso 1 1 calc R . .
C31 C 0.5303(6) 0.8928(5) 0.3831(5) 0.0621(19) Uani 1 1 d . . .
C32 C 0.5301(12) 0.8661(7) 0.3172(8) 0.109(5) Uani 1 1 d . . .
H32A H 0.4906 0.8126 0.2892 0.131 Uiso 1 1 calc R . .
C33 C 0.5881(14) 0.9175(7) 0.2907(10) 0.147(7) Uani 1 1 d . . .
H33A H 0.5902 0.8986 0.2463 0.177 Uiso 1 1 calc R . .
C34 C 0.6419(11) 0.9960(7) 0.3302(9) 0.111(4) Uani 1 1 d . . .
H34A H 0.6783 1.0317 0.3113 0.133 Uiso 1 1 calc R . .
C35 C 0.6426(8) 1.0220(6) 0.3957(7) 0.083(3) Uani 1 1 d . . .
H35A H 0.6810 1.0757 0.4231 0.099 Uiso 1 1 calc R . .
C36 C 0.5879(6) 0.9711(5) 0.4233(6) 0.067(2) Uani 1 1 d . . .
H36A H 0.5899 0.9900 0.4697 0.080 Uiso 1 1 calc R . .
C37 C 0.5265(5) 0.8565(4) 0.5170(4) 0.0551(17) Uani 1 1 d . . .
C38 C 0.4960(6) 0.8811(5) 0.5654(5) 0.0617(19) Uani 1 1 d . . .
H38A H 0.4389 0.8854 0.5458 0.074 Uiso 1 1 calc R . .
C39 C 0.5504(8) 0.8999(6) 0.6439(6) 0.082(3) Uani 1 1 d . . .
H39A H 0.5300 0.9172 0.6769 0.098 Uiso 1 1 calc R . .
C40 C 0.6316(8) 0.8934(6) 0.6726(6) 0.085(3) Uani 1 1 d . . .
H40A H 0.6686 0.9074 0.7255 0.102 Uiso 1 1 calc R . .
C41 C 0.6607(7) 0.8660(6) 0.6244(6) 0.081(3) Uani 1 1 d . . .
H41A H 0.7160 0.8593 0.6441 0.097 Uiso 1 1 calc R . .
C42 C 0.6085(6) 0.8489(5) 0.5478(5) 0.067(2) Uani 1 1 d . . .
H42A H 0.6295 0.8314 0.5153 0.081 Uiso 1 1 calc R . .
C43 C 0.3553(6) 0.8397(5) 0.3992(5) 0.0593(18) Uani 1 1 d . . .
C44 C 0.3525(6) 0.9074(5) 0.3869(5) 0.0626(19) Uani 1 1 d . . .
H44A H 0.4046 0.9466 0.3833 0.075 Uiso 1 1 calc R . .
C45 C 0.2751(7) 0.9190(6) 0.3797(6) 0.077(3) Uani 1 1 d . . .
H45A H 0.2747 0.9657 0.3713 0.092 Uiso 1 1 calc R . .
C46 C 0.1991(8) 0.8623(7) 0.3848(7) 0.093(3) Uani 1 1 d . . .
H46A H 0.1462 0.8700 0.3803 0.111 Uiso 1 1 calc R . .
C47 C 0.2001(9) 0.7943(8) 0.3966(9) 0.107(4) Uani 1 1 d . . .
H47A H 0.1490 0.7566 0.4024 0.128 Uiso 1 1 calc R . .
C48 C 0.2750(7) 0.7804(6) 0.4001(7) 0.085(3) Uani 1 1 d . . .
H48A H 0.2719 0.7314 0.4030 0.102 Uiso 1 1 calc R . .
C49 C -0.0822(5) 0.3578(5) 0.2115(5) 0.102(4) Uani 1 1 d G . .
C50 C -0.1706(6) 0.3558(6) 0.1885(7) 0.193(11) Uani 1 1 d G . .
H50A H -0.1848 0.3774 0.2241 0.232 Uiso 1 1 calc R . .
C51 C -0.2381(5) 0.3222(7) 0.1134(8) 0.247(18) Uani 1 1 d G . .
H51A H -0.2985 0.3208 0.0976 0.296 Uiso 1 1 calc R . .
C52 C -0.2172(7) 0.2906(7) 0.0613(5) 0.230(17) Uani 1 1 d G . .
H52A H -0.2634 0.2677 0.0100 0.276 Uiso 1 1 calc R . .
C53 C -0.1289(8) 0.2926(6) 0.0844(5) 0.156(8) Uani 1 1 d G . .
H53A H -0.1147 0.2710 0.0488 0.188 Uiso 1 1 calc R . .
C54 C -0.0614(5) 0.3262(6) 0.1595(5) 0.113(4) Uani 1 1 d G . .
H54A H -0.0010 0.3276 0.1752 0.136 Uiso 1 1 calc R . .
C55 C -0.0291(6) 0.4572(6) 0.3537(7) 0.084(3) Uani 1 1 d . . .
C56 C -0.0963(11) 0.4253(8) 0.3811(13) 0.150(8) Uani 1 1 d . . .
H56A H -0.1233 0.3714 0.3776 0.180 Uiso 1 1 calc R . .
C57 C -0.1229(14) 0.4717(10) 0.4128(14) 0.172(10) Uani 1 1 d . . .
H57A H -0.1686 0.4491 0.4307 0.206 Uiso 1 1 calc R . .
C58 C -0.0870(9) 0.5477(8) 0.4194(9) 0.109(4) Uani 1 1 d . . .
H58A H -0.1058 0.5785 0.4427 0.130 Uiso 1 1 calc R . .
C59 C -0.0212(7) 0.5818(6) 0.3916(6) 0.074(2) Uani 1 1 d . . .
H59A H 0.0029 0.6352 0.3936 0.089 Uiso 1 1 calc R . .
C60 C 0.0075(6) 0.5356(6) 0.3613(6) 0.070(2) Uani 1 1 d . . .
H60A H 0.0547 0.5591 0.3449 0.084 Uiso 1 1 calc R . .
C61 C -0.0087(7) 0.3173(6) 0.3482(8) 0.088(3) Uani 1 1 d . . .
C62 C 0.0642(7) 0.3216(7) 0.4098(8) 0.097(4) Uani 1 1 d . . .
H62A H 0.1247 0.3672 0.4326 0.116 Uiso 1 1 calc R . .
C63 C 0.0503(9) 0.2602(8) 0.4389(9) 0.109(4) Uani 1 1 d . . .
H63A H 0.1027 0.2663 0.4829 0.131 Uiso 1 1 calc R . .
C64 C -0.0308(10) 0.1919(8) 0.4109(11) 0.126(6) Uani 1 1 d . . .
H64A H -0.0375 0.1513 0.4339 0.151 Uiso 1 1 calc R . .
C65 C -0.1081(9) 0.1858(7) 0.3418(10) 0.121(5) Uani 1 1 d . . .
H65A H -0.1672 0.1389 0.3172 0.145 Uiso 1 1 calc R . .
C66 C -0.0958(8) 0.2464(6) 0.3129(9) 0.109(5) Uani 1 1 d . . .
H66A H -0.1464 0.2414 0.2681 0.130 Uiso 1 1 calc R . .
C67 C 0.5322(6) 0.5040(5) 0.1654(4) 0.0612(19) Uani 1 1 d . . .
C68 C 0.6074(6) 0.5462(6) 0.1495(5) 0.073(2) Uani 1 1 d . . .
H68A H 0.6034 0.5827 0.1223 0.088 Uiso 1 1 calc R . .
C69 C 0.6885(7) 0.5356(7) 0.1731(5) 0.083(3) Uani 1 1 d . . .
H69A H 0.7386 0.5636 0.1610 0.100 Uiso 1 1 calc R . .
C70 C 0.6950(9) 0.4829(8) 0.2151(5) 0.092(3) Uani 1 1 d . . .
H70A H 0.7500 0.4755 0.2320 0.111 Uiso 1 1 calc R . .
C71 C 0.6217(8) 0.4424(6) 0.2314(5) 0.075(2) Uani 1 1 d . . .
H71A H 0.6261 0.4069 0.2598 0.090 Uiso 1 1 calc R . .
C72 C 0.5415(7) 0.4527(6) 0.2070(5) 0.070(2) Uani 1 1 d . . .
H72A H 0.4915 0.4240 0.2190 0.084 Uiso 1 1 calc R . .
C73 C 0.3369(6) 0.4274(5) 0.0552(4) 0.061(2) Uani 1 1 d . . .
C74 C 0.3639(7) 0.3912(5) 0.0104(5) 0.071(2) Uani 1 1 d . . .
H74A H 0.4294 0.4117 0.0219 0.085 Uiso 1 1 calc R . .
C75 C 0.2957(8) 0.3260(5) -0.0501(5) 0.078(3) Uani 1 1 d . . .
H75A H 0.3145 0.3019 -0.0802 0.094 Uiso 1 1 calc R . .
C76 C 0.2001(8) 0.2956(6) -0.0671(5) 0.078(3) Uani 1 1 d . . .
H76A H 0.1535 0.2514 -0.1094 0.094 Uiso 1 1 calc R . .
C77 C 0.1715(8) 0.3293(6) -0.0229(6) 0.086(3) Uani 1 1 d . . .
H77A H 0.1058 0.3073 -0.0344 0.103 Uiso 1 1 calc R . .
C78 C 0.2397(7) 0.3958(5) 0.0389(5) 0.072(2) Uani 1 1 d . . .
H78A H 0.2207 0.4192 0.0693 0.087 Uiso 1 1 calc R . .
C79 C 0.4483(5) 0.5953(4) 0.0952(4) 0.0557(17) Uani 1 1 d . . .
C80 C 0.4235(6) 0.5864(5) 0.0191(4) 0.0597(18) Uani 1 1 d . . .
H80A H 0.3896 0.5358 -0.0154 0.072 Uiso 1 1 calc R . .
C81 C 0.4483(8) 0.6510(6) -0.0058(5) 0.076(2) Uani 1 1 d . . .
H81A H 0.4342 0.6439 -0.0573 0.091 Uiso 1 1 calc R . .
C82 C 0.4919(8) 0.7242(7) 0.0400(6) 0.090(3) Uani 1 1 d . . .
H82A H 0.5044 0.7674 0.0204 0.108 Uiso 1 1 calc R . .
C83 C 0.5180(10) 0.7353(6) 0.1160(7) 0.102(4) Uani 1 1 d . . .
H83A H 0.5511 0.7863 0.1497 0.123 Uiso 1 1 calc R . .
C84 C 0.4944(9) 0.6689(6) 0.1425(5) 0.089(3) Uani 1 1 d . . .
H84A H 0.5111 0.6759 0.1944 0.107 Uiso 1 1 calc R . .
O11 O 0.915(2) 1.0446(17) 0.5340(17) 0.289(11) Uiso 1 1 d . . .
C85 C 0.957(2) 1.0374(19) 0.6002(18) 0.228(12) Uiso 1 1 d . . .
H85A H 0.9457 1.0653 0.6368 0.273 Uiso 1 1 calc R . .
H85B H 1.0264 1.0615 0.6169 0.273 Uiso 1 1 calc R . .
C86 C 0.920(2) 0.9564(19) 0.5981(17) 0.223(12) Uiso 1 1 d . . .
H86A H 0.9740 0.9444 0.6186 0.268 Uiso 1 1 calc R . .
H86B H 0.8862 0.9455 0.6294 0.268 Uiso 1 1 calc R . .
C87 C 0.859(2) 0.911(2) 0.5254(18) 0.234(12) Uiso 1 1 d . . .
H87A H 0.8015 0.8677 0.5230 0.280 Uiso 1 1 calc R . .
H87B H 0.8908 0.8884 0.5050 0.280 Uiso 1 1 calc R . .
C88 C 0.832(2) 0.9590(18) 0.4820(18) 0.224(12) Uiso 1 1 d . . .
H88A H 0.7686 0.9518 0.4739 0.269 Uiso 1 1 calc R . .
H88B H 0.8321 0.9476 0.4327 0.269 Uiso 1 1 calc R . .
O12 O 0.6959(10) 0.7633(8) 0.8894(8) 0.163(4) Uiso 1 1 d D . .
C89 C 0.6112(13) 0.7679(11) 0.8821(13) 0.171(7) Uiso 1 1 d D . .
H89A H 0.5945 0.7511 0.9220 0.205 Uiso 1 1 calc R . .
H89B H 0.5566 0.7336 0.8327 0.205 Uiso 1 1 calc R . .
C90 C 0.6329(14) 0.8518(11) 0.8893(12) 0.155(6) Uiso 1 1 d D . .
H90A H 0.5831 0.8557 0.8469 0.186 Uiso 1 1 calc R . .
H90B H 0.6379 0.8767 0.9371 0.186 Uiso 1 1 calc R . .
C91 C 0.7238(15) 0.8869(11) 0.8876(13) 0.164(7) Uiso 1 1 d D . .
H91A H 0.7185 0.9135 0.8480 0.197 Uiso 1 1 calc R . .
H91B H 0.7726 0.9268 0.9363 0.197 Uiso 1 1 calc R . .
C92 C 0.7542(8) 0.8334(7) 0.8739(7) 0.149(6) Uiso 1 1 d D . .
H92A H 0.8231 0.8541 0.9074 0.179 Uiso 1 1 calc R . .
H92B H 0.7431 0.8210 0.8211 0.179 Uiso 1 1 calc R . .
O13 O 0.3052(8) 0.0757(7) 0.8890(7) 0.206(6) Uiso 1 1 d RD . .
C93 C 0.2737(8) 0.0206(7) 0.8224(7) 0.166(7) Uiso 1 1 d RD . .
H93B H 0.2442 -0.0324 0.8269 0.199 Uiso 1 1 calc R . .
H93A H 0.3288 0.0277 0.8130 0.199 Uiso 1 1 calc R . .
C94 C 0.2026(13) 0.0298(12) 0.7586(10) 0.150(6) Uiso 1 1 d D . .
H94B H 0.2334 0.0657 0.7342 0.180 Uiso 1 1 calc R . .
H94A H 0.1527 -0.0209 0.7206 0.180 Uiso 1 1 calc R . .
C95 C 0.1643(17) 0.0630(16) 0.7987(13) 0.207(10) Uiso 1 1 d D . .
H95B H 0.1385 0.0942 0.7710 0.249 Uiso 1 1 calc R . .
H95A H 0.1122 0.0211 0.8037 0.249 Uiso 1 1 calc R . .
C96 C 0.2384(16) 0.1095(13) 0.8683(12) 0.188(9) Uiso 1 1 d D . .
H96B H 0.2139 0.1105 0.9057 0.226 Uiso 1 1 calc R . .
H96A H 0.2718 0.1634 0.8669 0.226 Uiso 1 1 calc R . .
O14 O 0.9783(17) 0.1326(14) 0.8509(14) 0.243(8) Uiso 1 1 d . . .
C97 C 0.9927(17) 0.1105(14) 0.9174(13) 0.173(8) Uiso 1 1 d . . .
H97A H 0.9517 0.1191 0.9376 0.208 Uiso 1 1 calc R . .
H97B H 1.0602 0.1434 0.9555 0.208 Uiso 1 1 calc R . .
C98 C 0.9701(19) 0.0289(15) 0.9035(14) 0.187(9) Uiso 1 1 d . . .
H98A H 0.9316 0.0023 0.9284 0.224 Uiso 1 1 calc R . .
H98B H 1.0290 0.0237 0.9216 0.224 Uiso 1 1 calc R . .
C99 C 0.9118(17) -0.0045(14) 0.8169(13) 0.171(8) Uiso 1 1 d . . .
H99A H 0.9382 -0.0329 0.7964 0.205 Uiso 1 1 calc R . .
H99B H 0.8440 -0.0406 0.8021 0.205 Uiso 1 1 calc R . .
C100 C 0.920(3) 0.059(2) 0.792(2) 0.256(14) Uiso 1 1 d . . .
H10B H 0.8554 0.0529 0.7628 0.307 Uiso 1 1 calc R . .
H10C H 0.9486 0.0602 0.7566 0.307 Uiso 1 1 calc R . .

loop_
_atom_site_aniso_label
_atom_site_aniso_U_11
_atom_site_aniso_U_22
_atom_site_aniso_U_33
_atom_site_aniso_U_23
_atom_site_aniso_U_13
_atom_site_aniso_U_12
Cu1 0.0500(4) 0.0476(4) 0.0485(4) 0.0132(4) 0.0260(4) 0.0249(4)
Cu2 0.0513(4) 0.0448(4) 0.0521(4) 0.0151(4) 0.0275(4) 0.0268(4)
Cu3 0.0471(4) 0.0462(4) 0.0494(4) 0.0145(4) 0.0238(3) 0.0261(3)
Cu4 0.0630(5) 0.0484(5) 0.0603(5) 0.0162(4) 0.0254(4) 0.0338(4)
Cu5 0.0490(4) 0.0500(5) 0.0546(5) 0.0107(4) 0.0260(4) 0.0242(4)
Cu6 0.0618(5) 0.0533(5) 0.0478(4) 0.0169(4) 0.0246(4) 0.0264(4)
Cu7 0.0533(5) 0.0726(6) 0.0586(5) 0.0069(5) 0.0196(4) 0.0350(5)
S1 0.0483(8) 0.0418(8) 0.0502(8) 0.0138(7) 0.0271(7) 0.0221(7)
S2 0.0497(8) 0.0421(8) 0.0451(8) 0.0127(7) 0.0232(7) 0.0243(7)
S3 0.0488(8) 0.0447(8) 0.0510(8) 0.0146(7) 0.0263(7) 0.0239(7)
S4 0.0496(8) 0.0450(8) 0.0464(8) 0.0103(7) 0.0252(7) 0.0240(7)
S5 0.0455(8) 0.0494(9) 0.0473(8) 0.0130(7) 0.0241(7) 0.0253(7)
S6 0.0448(8) 0.0457(8) 0.0501(8) 0.0139(7) 0.0255(7) 0.0249(7)
S7 0.0728(13) 0.0750(14) 0.0678(12) 0.0181(11) 0.0273(10) 0.0425(11)
P1 0.0522(9) 0.0415(8) 0.0501(9) 0.0158(7) 0.0282(7) 0.0245(7)
P2 0.0442(8) 0.0455(9) 0.0438(8) 0.0090(7) 0.0210(7) 0.0201(7)
P3 0.0479(9) 0.0463(9) 0.0473(8) 0.0129(7) 0.0241(7) 0.0280(7)
P4 0.0778(14) 0.0787(15) 0.0607(12) 0.0162(11) 0.0288(11) 0.0464(12)
P5 0.0594(10) 0.0437(9) 0.0627(10) 0.0193(8) 0.0294(9) 0.0308(8)
P6 0.0462(10) 0.0647(13) 0.1014(18) 0.0050(13) 0.0262(11) 0.0269(10)
P7 0.0639(11) 0.0546(10) 0.0417(8) 0.0155(8) 0.0237(8) 0.0238(9)
O1 0.065(3) 0.051(3) 0.064(3) 0.025(2) 0.035(2) 0.037(2)
O2 0.124(7) 0.101(6) 0.152(8) 0.043(6) 0.114(6) 0.045(5)
O3 0.051(3) 0.055(3) 0.041(2) 0.012(2) 0.022(2) 0.023(2)
O4 0.079(5) 0.080(5) 0.114(6) 0.006(4) 0.026(5) -0.018(4)
O5 0.052(3) 0.054(3) 0.051(2) 0.012(2) 0.024(2) 0.032(2)
O6 0.094(4) 0.066(4) 0.082(4) 0.009(3) 0.047(4) 0.048(3)
O7 0.075(4) 0.124(6) 0.066(4) 0.041(4) 0.036(3) 0.050(4)
O8 0.107(6) 0.151(8) 0.053(3) 0.013(4) 0.023(4) 0.074(6)
O9 0.098(5) 0.100(5) 0.085(5) 0.016(4) 0.023(4) 0.068(5)
O10 0.282(18) 0.106(8) 0.142(10) 0.050(8) 0.094(11) 0.116(10)
C1 0.054(4) 0.051(4) 0.056(4) 0.016(3) 0.030(3) 0.025(3)
C2 0.082(6) 0.077(6) 0.092(6) 0.043(5) 0.058(5) 0.048(5)
C3 0.070(5) 0.083(6) 0.083(6) 0.029(5) 0.052(5) 0.038(5)
C4 0.090(6) 0.069(6) 0.096(7) 0.030(5) 0.067(6) 0.028(5)
C5 0.212(17) 0.109(10) 0.230(18) 0.109(12) 0.190(16) 0.098(11)
C6 0.139(10) 0.066(6) 0.146(10) 0.056(7) 0.109(9) 0.061(6)
C7 0.070(6) 0.145(12) 0.106(8) 0.049(9) 0.044(6) 0.050(7)
C8 0.049(4) 0.044(4) 0.053(4) 0.008(3) 0.022(3) 0.017(3)
C9 0.051(4) 0.064(5) 0.060(4) 0.012(4) 0.020(3) 0.011(4)
C10 0.078(6) 0.074(6) 0.055(5) 0.000(4) 0.011(4) 0.008(5)
C11 0.064(5) 0.064(5) 0.088(7) 0.009(5) 0.024(5) 0.000(4)
C12 0.066(5) 0.066(6) 0.086(6) 0.019(5) 0.032(5) -0.005(4)
C13 0.060(5) 0.063(5) 0.067(5) 0.015(4) 0.026(4) 0.011(4)
C14 0.114(11) 0.126(12) 0.105(10) 0.015(9) -0.010(9) -0.046(10)
C15 0.057(4) 0.048(4) 0.054(4) 0.018(3) 0.032(3) 0.032(3)
C16 0.065(4) 0.057(4) 0.059(4) 0.018(4) 0.027(4) 0.037(4)
C17 0.076(5) 0.058(5) 0.065(5) 0.005(4) 0.031(4) 0.038(4)
C18 0.081(5) 0.048(4) 0.072(5) 0.016(4) 0.048(4) 0.033(4)
C19 0.079(5) 0.066(5) 0.079(5) 0.017(5) 0.044(5) 0.050(4)
C20 0.060(4) 0.057(4) 0.055(4) 0.015(3) 0.027(3) 0.036(3)
C21 0.156(13) 0.106(9) 0.101(9) -0.002(7) 0.062(9) 0.082(9)
C22 0.076(5) 0.084(6) 0.061(5) 0.024(5) 0.030(4) 0.048(5)
C23 0.071(6) 0.099(7) 0.066(5) 0.028(5) 0.027(4) 0.045(5)
C24 0.074(6) 0.092(7) 0.063(5) 0.008(5) 0.027(4) 0.036(5)
C25 0.080(6) 0.116(9) 0.053(4) 0.015(5) 0.026(4) 0.057(6)
C26 0.088(7) 0.110(8) 0.073(6) 0.025(6) 0.042(5) 0.059(7)
C27 0.064(5) 0.085(6) 0.068(5) 0.017(5) 0.025(4) 0.037(5)
C28 0.173(15) 0.189(17) 0.069(7) 0.026(9) 0.068(9) 0.103(13)
C29 0.199(18) 0.116(12) 0.074(8) 0.016(8) 0.046(10) 0.080(12)
C30 0.158(14) 0.122(11) 0.114(10) -0.023(9) -0.018(10) 0.102(11)
C31 0.071(5) 0.053(4) 0.077(5) 0.026(4) 0.040(4) 0.036(4)
C32 0.193(14) 0.065(6) 0.122(9) 0.041(6) 0.119(10) 0.062(8)
C33 0.26(2) 0.066(7) 0.179(14) 0.041(8) 0.183(16) 0.049(9)
C34 0.149(12) 0.067(7) 0.156(12) 0.044(7) 0.116(11) 0.042(7)
C35 0.086(6) 0.059(5) 0.123(8) 0.034(6) 0.064(6) 0.036(5)
C36 0.063(5) 0.055(4) 0.084(6) 0.020(4) 0.037(4) 0.026(4)
C37 0.060(4) 0.039(3) 0.064(4) 0.018(3) 0.024(3) 0.026(3)
C38 0.064(5) 0.055(4) 0.067(5) 0.024(4) 0.033(4) 0.025(4)
C39 0.102(7) 0.069(6) 0.081(6) 0.027(5) 0.054(6) 0.034(5)
C40 0.082(6) 0.072(6) 0.072(6) 0.026(5) 0.016(5) 0.028(5)
C41 0.073(6) 0.067(5) 0.072(6) 0.014(5) 0.005(5) 0.033(5)
C42 0.063(5) 0.050(4) 0.072(5) 0.007(4) 0.015(4) 0.030(4)
C43 0.068(5) 0.056(4) 0.062(4) 0.023(4) 0.029(4) 0.036(4)
C44 0.064(5) 0.048(4) 0.074(5) 0.017(4) 0.026(4) 0.032(4)
C45 0.069(5) 0.064(5) 0.094(7) 0.024(5) 0.024(5) 0.040(4)
C46 0.082(7) 0.110(9) 0.116(9) 0.045(8) 0.047(6) 0.068(7)
C47 0.087(7) 0.117(9) 0.167(12) 0.086(10) 0.071(8) 0.071(7)
C48 0.073(6) 0.082(6) 0.129(9) 0.061(7) 0.056(6) 0.048(5)
C49 0.060(6) 0.075(7) 0.130(10) 0.001(7) 0.009(6) 0.034(5)
C50 0.069(8) 0.113(11) 0.26(2) -0.043(13) -0.031(11) 0.045(8)
C51 0.119(14) 0.114(14) 0.28(3) -0.039(16) -0.094(18) 0.051(12)
C52 0.142(17) 0.101(12) 0.21(2) -0.011(13) -0.097(16) 0.020(11)
C53 0.136(14) 0.100(10) 0.112(11) 0.000(8) -0.020(10) 0.026(9)
C54 0.086(8) 0.101(9) 0.094(8) 0.010(7) -0.005(6) 0.040(7)
C55 0.055(5) 0.077(6) 0.129(9) 0.022(6) 0.045(5) 0.037(4)
C56 0.138(11) 0.088(8) 0.34(3) 0.104(13) 0.189(16) 0.074(8)
C57 0.203(17) 0.129(12) 0.38(3) 0.150(18) 0.25(2) 0.131(13)
C58 0.108(9) 0.090(8) 0.192(14) 0.057(9) 0.107(10) 0.067(7)
C59 0.069(5) 0.076(6) 0.096(7) 0.027(5) 0.048(5) 0.041(5)
C60 0.059(5) 0.074(6) 0.090(6) 0.021(5) 0.039(4) 0.038(4)
C61 0.055(5) 0.061(5) 0.138(9) 0.004(6) 0.042(6) 0.026(4)
C62 0.060(6) 0.080(7) 0.144(10) 0.012(7) 0.053(6) 0.027(5)
C63 0.088(8) 0.114(10) 0.153(12) 0.061(10) 0.070(8) 0.054(7)
C64 0.101(9) 0.081(8) 0.223(18) 0.052(10) 0.090(11) 0.052(7)
C65 0.073(7) 0.057(6) 0.211(16) 0.020(8) 0.060(9) 0.021(5)
C66 0.058(6) 0.061(6) 0.177(13) 0.018(7) 0.036(7) 0.021(5)
C67 0.068(5) 0.068(5) 0.041(3) 0.016(3) 0.025(3) 0.026(4)
C68 0.062(5) 0.090(6) 0.058(4) 0.022(5) 0.023(4) 0.031(5)
C69 0.069(6) 0.111(8) 0.060(5) 0.016(5) 0.022(4) 0.043(6)
C70 0.111(8) 0.131(10) 0.055(5) 0.024(6) 0.031(5) 0.083(8)
C71 0.103(7) 0.081(6) 0.064(5) 0.028(5) 0.045(5) 0.055(6)
C72 0.096(6) 0.072(5) 0.058(4) 0.022(4) 0.044(5) 0.045(5)
C73 0.066(5) 0.056(4) 0.046(4) 0.017(3) 0.018(3) 0.022(4)
C74 0.085(6) 0.059(5) 0.059(4) 0.015(4) 0.033(4) 0.025(4)
C75 0.101(7) 0.059(5) 0.061(5) 0.008(4) 0.034(5) 0.030(5)
C76 0.090(7) 0.058(5) 0.060(5) 0.006(4) 0.020(5) 0.027(5)
C77 0.074(6) 0.063(5) 0.083(6) 0.010(5) 0.012(5) 0.023(5)
C78 0.069(5) 0.066(5) 0.065(5) 0.019(4) 0.016(4) 0.030(4)
C79 0.060(4) 0.050(4) 0.055(4) 0.018(3) 0.026(3) 0.024(3)
C80 0.069(5) 0.060(4) 0.054(4) 0.021(4) 0.027(4) 0.035(4)
C81 0.093(7) 0.080(6) 0.067(5) 0.033(5) 0.039(5) 0.047(5)
C82 0.103(8) 0.077(7) 0.091(7) 0.045(6) 0.048(6) 0.035(6)
C83 0.141(11) 0.050(5) 0.098(8) 0.019(5) 0.067(8) 0.018(6)
C84 0.126(9) 0.061(5) 0.061(5) 0.008(4) 0.048(6) 0.024(6)

loop_
_atom_type_symbol
_atom_type_description
_atom_type_scat_dispersion_real
_atom_type_scat_dispersion_imag
_atom_type_scat_source
C C 0.0033 0.0016 'International Tables Vol C Tables 4.2.6.8 and 6.1.1.4'
H H 0.0000 0.0000 'International Tables Vol C Tables 4.2.6.8 and 6.1.1.4'
O O 0.0106 0.0060 'International Tables Vol C Tables 4.2.6.8 and 6.1.1.4'
P P 0.1023 0.0942 'International Tables Vol C Tables 4.2.6.8 and 6.1.1.4'
S S 0.1246 0.1234 'International Tables Vol C Tables 4.2.6.8 and 6.1.1.4'
Cu Cu 0.3201 1.2651 'International Tables Vol C Tables 4.2.6.8 and 6.1.1.4'

loop_
_geom_angle_atom_site_label_1
_geom_angle_atom_site_label_2
_geom_angle_atom_site_label_3
_geom_angle
_geom_angle_site_symmetry_1
_geom_angle_site_symmetry_3
_geom_angle_publ_flag
S4 Cu1 S3 119.14(7) . . ?
S4 Cu1 S1 125.18(7) . . ?
S3 Cu1 S1 114.72(7) . . ?
S4 Cu1 Cu3 48.84(5) . 2_666 ?
S3 Cu1 Cu3 87.79(5) . 2_666 ?
S1 Cu1 Cu3 144.44(6) . 2_666 ?
S4 Cu1 Cu2 100.29(5) . . ?
S3 Cu1 Cu2 129.62(6) . . ?
S1 Cu1 Cu2 47.29(5) . . ?
Cu3 Cu1 Cu2 97.18(3) 2_666 . ?
S1 Cu2 S6 128.56(7) . 2_666 ?
S1 Cu2 S5 119.67(7) . . ?
S6 Cu2 S5 110.55(7) 2_666 . ?
S1 Cu2 Cu1 48.15(5) . . ?
S6 Cu2 Cu1 145.74(6) 2_666 . ?
S5 Cu2 Cu1 89.88(5) . . ?
S1 Cu2 Cu3 104.98(5) . . ?
S6 Cu2 Cu3 47.34(5) 2_666 . ?
S5 Cu2 Cu3 125.20(6) . . ?
Cu1 Cu2 Cu3 98.45(3) . . ?
S6 Cu3 S4 132.04(7) 2_666 2_666 ?
S6 Cu3 S2 112.90(7) 2_666 . ?
S4 Cu3 S2 113.43(7) 2_666 . ?
S6 Cu3 Cu1 104.53(5) 2_666 2_666 ?
S4 Cu3 Cu1 48.65(5) 2_666 2_666 ?
S2 Cu3 Cu1 131.90(5) . 2_666 ?
S6 Cu3 Cu2 47.64(5) 2_666 . ?
S4 Cu3 Cu2 148.24(5) 2_666 . ?
S2 Cu3 Cu2 85.05(5) . . ?
Cu1 Cu3 Cu2 99.66(3) 2_666 . ?
O1 Cu4 P5 97.88(15) 2_666 . ?
O1 Cu4 S7 95.30(16) 2_666 . ?
P5 Cu4 S7 126.00(9) . . ?
O1 Cu4 S3 95.39(13) 2_666 2_666 ?
P5 Cu4 S3 104.28(8) . 2_666 ?
S7 Cu4 S3 126.25(8) . 2_666 ?
O1 Cu4 Cu5 84.73(13) 2_666 . ?
P5 Cu4 Cu5 152.91(7) . . ?
S7 Cu4 Cu5 80.24(7) . . ?
S3 Cu4 Cu5 48.70(5) 2_666 . ?
S5 Cu5 S3 117.39(7) . 2_666 ?
S5 Cu5 S2 119.81(7) . 2_666 ?
S3 Cu5 S2 122.77(7) 2_666 2_666 ?
S5 Cu5 Cu4 126.90(6) . . ?
S3 Cu5 Cu4 54.12(5) 2_666 . ?
S2 Cu5 Cu4 91.46(5) 2_666 . ?
O3 Cu6 P7 101.36(15) . . ?
O3 Cu6 S7 123.26(16) . . ?
P7 Cu6 S7 120.71(9) . . ?
O3 Cu6 S2 98.40(13) . 2_666 ?
P7 Cu6 S2 110.60(8) . 2_666 ?
S7 Cu6 S2 100.04(8) . 2_666 ?
O7 Cu7 O5 101.4(3) . 2_666 ?
O7 Cu7 P6 113.3(2) . . ?
O5 Cu7 P6 108.43(15) 2_666 . ?
O7 Cu7 S5 110.4(2) . . ?
O5 Cu7 S5 96.55(13) 2_666 . ?
P6 Cu7 S5 123.04(9) . . ?
P1 S1 Cu2 108.31(9) . . ?
P1 S1 Cu1 104.72(9) . . ?
Cu2 S1 Cu1 84.56(6) . . ?
P1 S2 Cu5 98.45(9) . 2_666 ?
P1 S2 Cu3 124.74(9) . . ?
Cu5 S2 Cu3 93.27(6) 2_666 . ?
P1 S2 Cu6 117.50(8) . 2_666 ?
Cu5 S2 Cu6 85.52(6) 2_666 2_666 ?
Cu3 S2 Cu6 117.14(8) . 2_666 ?
P3 S3 Cu5 100.38(9) . 2_666 ?
P3 S3 Cu1 121.59(9) . . ?
Cu5 S3 Cu1 91.44(7) 2_666 . ?
P3 S3 Cu4 118.28(9) . 2_666 ?
Cu5 S3 Cu4 77.18(6) 2_666 2_666 ?
Cu1 S3 Cu4 120.12(7) . 2_666 ?
P2 S4 Cu1 111.86(9) . . ?
P2 S4 Cu3 105.40(9) . 2_666 ?
Cu1 S4 Cu3 82.51(6) . 2_666 ?
P2 S5 Cu5 100.77(8) . . ?
P2 S5 Cu2 119.87(9) . . ?
Cu5 S5 Cu2 95.37(7) . . ?
P2 S5 Cu7 121.37(9) . . ?
Cu5 S5 Cu7 104.22(8) . . ?
Cu2 S5 Cu7 109.48(7) . . ?
P3 S6 Cu3 108.27(8) . 2_666 ?
P3 S6 Cu2 106.18(9) . 2_666 ?
Cu3 S6 Cu2 85.02(6) 2_666 2_666 ?
P4 S7 Cu4 111.88(14) . . ?
P4 S7 Cu6 108.24(14) . . ?
Cu4 S7 Cu6 115.71(10) . . ?
O1 P1 C1 109.0(3) . . ?
O1 P1 S1 112.4(2) . . ?
C1 P1 S1 106.2(3) . . ?
O1 P1 S2 111.0(2) . . ?
C1 P1 S2 107.5(3) . . ?
S1 P1 S2 110.46(9) . . ?
O3 P2 C8 109.0(3) . . ?
O3 P2 S5 111.1(2) . . ?
C8 P2 S5 106.7(3) . . ?
O3 P2 S4 112.1(2) . . ?
C8 P2 S4 107.4(3) . . ?
S5 P2 S4 110.45(10) . . ?
O5 P3 C15 109.9(3) . . ?
O5 P3 S6 113.1(2) . . ?
C15 P3 S6 104.2(2) . . ?
O5 P3 S3 111.4(2) . . ?
C15 P3 S3 106.8(2) . . ?
S6 P3 S3 111.07(10) . . ?
O7 P4 O9 102.4(5) . . ?
O7 P4 C22 110.7(5) . . ?
O9 P4 C22 107.4(4) . . ?
O7 P4 S7 120.1(3) . . ?
O9 P4 S7 107.7(3) . . ?
C22 P4 S7 107.9(3) . . ?
C43 P5 C37 103.7(4) . . ?
C43 P5 C31 105.9(4) . . ?
C37 P5 C31 103.4(4) . . ?
C43 P5 Cu4 118.6(3) . . ?
C37 P5 Cu4 109.2(2) . . ?
C31 P5 Cu4 114.4(3) . . ?
C55 P6 C61 104.8(5) . . ?
C55 P6 C49 103.7(5) . . ?
C61 P6 C49 103.5(5) . . ?
C55 P6 Cu7 110.1(3) . . ?
C61 P6 Cu7 118.7(3) . . ?
C49 P6 Cu7 114.6(3) . . ?
C79 P7 C67 104.1(4) . . ?
C79 P7 C73 104.8(3) . . ?
C67 P7 C73 101.9(4) . . ?
C79 P7 Cu6 115.0(3) . . ?
C67 P7 Cu6 113.4(2) . . ?
C73 P7 Cu6 116.1(3) . . ?
P1 O1 Cu4 127.4(3) . 2_666 ?
C7 O2 C4 120.4(10) . . ?
P2 O3 Cu6 131.4(3) . . ?
C11 O4 C14 116.4(10) . . ?
P3 O5 Cu7 133.6(3) . 2_666 ?
C18 O6 C21 118.6(8) . . ?
P4 O7 Cu7 150.5(4) . . ?
C25 O8 C28 119.0(11) . . ?
C29 O9 P4 130.8(11) . . ?
C2 C1 C6 118.1(8) . . ?
C2 C1 P1 124.6(6) . . ?
C6 C1 P1 117.3(7) . . ?
C1 C2 C3 123.1(8) . . ?
C4 C3 C2 117.6(9) . . ?
C5 C4 C3 119.9(8) . . ?
C5 C4 O2 116.1(9) . . ?
C3 C4 O2 123.9(10) . . ?
C4 C5 C6 122.3(10) . . ?
C5 C6 C1 119.0(11) . . ?
C9 C8 C13 119.9(7) . . ?
C9 C8 P2 118.4(5) . . ?
C13 C8 P2 121.5(6) . . ?
C8 C9 C10 120.7(8) . . ?
C11 C10 C9 118.4(8) . . ?
C12 C11 O4 114.9(9) . . ?
C12 C11 C10 121.5(8) . . ?
O4 C11 C10 123.6(10) . . ?
C11 C12 C13 119.7(8) . . ?
C8 C13 C12 119.6(8) . . ?
C16 C15 C20 116.8(7) . . ?
C16 C15 P3 122.7(5) . . ?
C20 C15 P3 120.4(6) . . ?
C17 C16 C15 121.6(7) . . ?
C16 C17 C18 120.1(8) . . ?
C19 C18 O6 117.6(8) . . ?
C19 C18 C17 118.5(8) . . ?
O6 C18 C17 123.9(8) . . ?
C18 C19 C20 121.7(8) . . ?
C19 C20 C15 121.2(8) . . ?
C27 C22 C23 121.3(9) . . ?
C27 C22 P4 121.4(8) . . ?
C23 C22 P4 117.3(7) . . ?
C24 C23 C22 119.3(9) . . ?
C23 C24 C25 120.8(10) . . ?
C26 C25 O8 124.5(10) . . ?
C26 C25 C24 120.3(9) . . ?
O8 C25 C24 115.2(10) . . ?
C25 C26 C27 117.9(9) . . ?
C22 C27 C26 120.4(10) . . ?
O10 C29 O9 121.2(18) . . ?
O10 C29 C30 124.4(17) . . ?
O9 C29 C30 114.3(17) . . ?
C32 C31 C36 119.3(8) . . ?
C32 C31 P5 117.6(7) . . ?
C36 C31 P5 123.0(7) . . ?
C31 C32 C33 120.4(11) . . ?
C34 C33 C32 119.2(11) . . ?
C35 C34 C33 120.1(10) . . ?
C34 C35 C36 120.9(10) . . ?
C31 C36 C35 120.1(9) . . ?
C42 C37 C38 118.4(8) . . ?
C42 C37 P5 118.0(7) . . ?
C38 C37 P5 123.1(6) . . ?
C37 C38 C39 119.7(9) . . ?
C40 C39 C38 120.6(11) . . ?
C39 C40 C41 119.9(10) . . ?
C42 C41 C40 119.5(10) . . ?
C41 C42 C37 121.8(10) . . ?
C44 C43 C48 118.4(8) . . ?
C44 C43 P5 124.8(6) . . ?
C48 C43 P5 116.9(6) . . ?
C43 C44 C45 121.5(8) . . ?
C46 C45 C44 119.6(8) . . ?
C45 C46 C47 119.9(9) . . ?
C46 C47 C48 121.0(10) . . ?
C47 C48 C43 119.4(9) . . ?
C50 C49 C54 120.0 . . ?
C50 C49 P6 122.5(5) . . ?
C54 C49 P6 117.5(5) . . ?
C49 C50 C51 120.0 . . ?
C52 C51 C50 120.0 . . ?
C53 C52 C51 120.0 . . ?
C52 C53 C54 120.0 . . ?
C53 C54 C49 120.0 . . ?
C60 C55 C56 116.7(10) . . ?
C60 C55 P6 119.3(8) . . ?
C56 C55 P6 124.0(9) . . ?
C57 C56 C55 120.1(11) . . ?
C58 C57 C56 122.3(11) . . ?
C57 C58 C59 119.7(12) . . ?
C60 C59 C58 118.2(10) . . ?
C55 C60 C59 122.9(9) . . ?
C62 C61 C66 118.4(11) . . ?
C62 C61 P6 119.0(8) . . ?
C66 C61 P6 122.5(10) . . ?
C61 C62 C63 119.7(11) . . ?
C64 C63 C62 126.1(15) . . ?
C63 C64 C65 114.1(13) . . ?
C66 C65 C64 120.5(11) . . ?
C65 C66 C61 121.2(13) . . ?
C72 C67 C68 118.1(9) . . ?
C72 C67 P7 118.7(6) . . ?
C68 C67 P7 123.2(7) . . ?
C67 C68 C69 120.8(9) . . ?
C68 C69 C70 119.3(10) . . ?
C71 C70 C69 119.6(10) . . ?
C70 C71 C72 120.5(9) . . ?
C71 C72 C67 121.6(9) . . ?
C74 C73 C78 119.6(8) . . ?
C74 C73 P7 122.6(7) . . ?
C78 C73 P7 117.8(7) . . ?
C75 C74 C73 120.4(10) . . ?
C74 C75 C76 120.2(10) . . ?
C75 C76 C77 120.7(9) . . ?
C76 C77 C78 120.1(10) . . ?
C77 C78 C73 119.1(10) . . ?
C84 C79 C80 118.1(7) . . ?
C84 C79 P7 117.7(6) . . ?
C80 C79 P7 124.2(6) . . ?
C81 C80 C79 119.9(8) . . ?
C82 C81 C80 122.6(9) . . ?
C81 C82 C83 119.0(9) . . ?
C82 C83 C84 118.7(10) . . ?
C79 C84 C83 121.6(9) . . ?
C85 O11 C88 106(3) . . ?
O11 C85 C86 111(3) . . ?
C87 C86 C85 109(3) . . ?
C86 C87 C88 108(3) . . ?
C87 C88 O11 102(3) . . ?
C89 O12 C92 106.5(11) . . ?
O12 C89 C90 107.4(13) . . ?
C91 C90 C89 103.0(15) . . ?
C92 C91 C90 113.2(16) . . ?
C91 C92 O12 105.0(12) . . ?
C93 O13 C96 104.1(10) . . ?
O13 C93 C94 109.9(9) . . ?
C95 C94 C93 99.8(14) . . ?
C96 C95 C94 107.1(18) . . ?
C95 C96 O13 107.3(16) . . ?
C97 O14 C100 104(2) . . ?
O14 C97 C98 111(2) . . ?
C97 C98 C99 104(2) . . ?
C100 C99 C98 105(2) . . ?
C99 C100 O14 114(3) . . ?

loop_
_geom_bond_atom_site_label_1
_geom_bond_atom_site_label_2
_geom_bond_distance
_geom_bond_site_symmetry_2
_geom_bond_publ_flag
Cu1 S4 2.2430(18) . ?
Cu1 S3 2.2561(18) . ?
Cu1 S1 2.2590(17) . ?
Cu1 Cu3 2.9624(11) 2_666 ?
Cu1 Cu2 3.0193(12) . ?
Cu2 S1 2.2286(18) . ?
Cu2 S6 2.2481(19) 2_666 ?
Cu2 S5 2.2515(17) . ?
Cu2 Cu3 3.0308(13) . ?
Cu3 S6 2.2372(18) 2_666 ?
Cu3 S4 2.2494(19) 2_666 ?
Cu3 S2 2.2573(17) . ?
Cu3 Cu1 2.9624(11) 2_666 ?
Cu4 O1 2.153(5) 2_666 ?
Cu4 P5 2.222(2) . ?
Cu4 S7 2.254(3) . ?
Cu4 S3 2.4144(18) 2_666 ?
Cu4 Cu5 2.9057(12) . ?
Cu5 S5 2.2339(19) . ?
Cu5 S3 2.239(2) 2_666 ?
Cu5 S2 2.2410(18) 2_666 ?
Cu6 O3 2.089(5) . ?
Cu6 P7 2.229(2) . ?
Cu6 S7 2.291(3) . ?
Cu6 S2 2.3834(18) 2_666 ?
Cu7 O7 2.020(6) . ?
Cu7 O5 2.119(5) 2_666 ?
Cu7 P6 2.218(2) . ?
Cu7 S5 2.3363(19) . ?
S1 P1 2.075(2) . ?
S2 P1 2.080(2) . ?
S2 Cu5 2.2410(18) 2_666 ?
S2 Cu6 2.3834(18) 2_666 ?
S3 P3 2.090(2) . ?
S3 Cu5 2.239(2) 2_666 ?
S3 Cu4 2.4143(18) 2_666 ?
S4 P2 2.084(2) . ?
S4 Cu3 2.2494(19) 2_666 ?
S5 P2 2.076(2) . ?
S6 P3 2.080(2) . ?
S6 Cu3 2.2372(18) 2_666 ?
S6 Cu2 2.2480(19) 2_666 ?
S7 P4 1.982(3) . ?
P1 O1 1.503(5) . ?
P1 C1 1.799(7) . ?
P2 O3 1.497(5) . ?
P2 C8 1.813(7) . ?
P3 O5 1.505(5) . ?
P3 C15 1.788(7) . ?
P4 O7 1.497(7) . ?
P4 O9 1.642(8) . ?
P4 C22 1.808(10) . ?
P5 C43 1.815(8) . ?
P5 C37 1.824(8) . ?
P5 C31 1.831(8) . ?
P6 C55 1.815(11) . ?
P6 C61 1.845(12) . ?
P6 C49 1.849(7) . ?
P7 C79 1.826(7) . ?
P7 C67 1.834(9) . ?
P7 C73 1.834(8) . ?
O1 Cu4 2.153(5) 2_666 ?
O2 C7 1.300(15) . ?
O2 C4 1.388(10) . ?
O4 C11 1.377(11) . ?
O4 C14 1.440(16) . ?
O5 Cu7 2.119(5) 2_666 ?
O6 C18 1.376(11) . ?
O6 C21 1.405(15) . ?
O8 C25 1.372(12) . ?
O8 C28 1.402(15) . ?
O9 C29 1.322(19) . ?
O10 C29 1.24(2) . ?
C1 C2 1.340(12) . ?
C1 C6 1.397(11) . ?
C2 C3 1.398(11) . ?
C3 C4 1.376(13) . ?
C4 C5 1.343(17) . ?
C5 C6 1.376(15) . ?
C8 C9 1.373(11) . ?
C8 C13 1.390(11) . ?
C9 C10 1.405(12) . ?
C10 C11 1.377(14) . ?
C11 C12 1.374(15) . ?
C12 C13 1.393(12) . ?
C15 C16 1.388(11) . ?
C15 C20 1.403(10) . ?
C16 C17 1.368(12) . ?
C17 C18 1.407(12) . ?
C18 C19 1.350(13) . ?
C19 C20 1.364(12) . ?
C22 C27 1.357(13) . ?
C22 C23 1.386(14) . ?
C23 C24 1.366(14) . ?
C24 C25 1.415(14) . ?
C25 C26 1.369(16) . ?
C26 C27 1.441(14) . ?
C29 C30 1.50(2) . ?
C31 C32 1.374(14) . ?
C31 C36 1.387(12) . ?
C32 C33 1.409(14) . ?
C33 C34 1.386(18) . ?
C34 C35 1.357(17) . ?
C35 C36 1.389(12) . ?
C37 C42 1.384(11) . ?
C37 C38 1.393(12) . ?
C38 C39 1.415(13) . ?
C39 C40 1.357(16) . ?
C40 C41 1.395(16) . ?
C41 C42 1.380(13) . ?
C43 C44 1.391(11) . ?
C43 C48 1.408(12) . ?
C44 C45 1.392(12) . ?
C45 C46 1.380(15) . ?
C46 C47 1.383(15) . ?
C47 C48 1.395(14) . ?
C49 C50 1.3900 . ?
C49 C54 1.3900 . ?
C50 C51 1.3900 . ?
C51 C52 1.3900 . ?
C52 C53 1.3900 . ?
C53 C54 1.3900 . ?
C55 C60 1.376(14) . ?
C55 C56 1.410(14) . ?
C56 C57 1.371(19) . ?
C57 C58 1.334(18) . ?
C58 C59 1.404(14) . ?
C59 C60 1.380(13) . ?
C61 C62 1.355(17) . ?
C61 C66 1.418(14) . ?
C62 C63 1.365(17) . ?
C63 C64 1.347(19) . ?
C64 C65 1.47(2) . ?
C65 C66 1.350(18) . ?
C67 C72 1.391(11) . ?
C67 C68 1.398(12) . ?
C68 C69 1.399(14) . ?
C69 C70 1.412(15) . ?
C70 C71 1.370(16) . ?
C71 C72 1.381(14) . ?
C73 C74 1.403(13) . ?
C73 C78 1.411(13) . ?
C74 C75 1.381(13) . ?
C75 C76 1.383(15) . ?
C76 C77 1.390(16) . ?
C77 C78 1.406(14) . ?
C79 C84 1.364(12) . ?
C79 C80 1.397(11) . ?
C80 C81 1.375(12) . ?
C81 C82 1.352(15) . ?
C82 C83 1.387(15) . ?
C83 C84 1.422(14) . ?
O11 C85 1.31(3) . ?
O11 C88 1.60(3) . ?
C85 C86 1.45(4) . ?
C86 C87 1.37(4) . ?
C87 C88 1.44(3) . ?
O12 C89 1.443(15) . ?
O12 C92 1.484(14) . ?
C89 C90 1.514(19) . ?
C90 C91 1.44(2) . ?
C91 C92 1.39(2) . ?
O13 C93 1.3979 . ?
O13 C96 1.492(18) . ?
C93 C94 1.487(17) . ?
C94 C95 1.46(2) . ?
C95 C96 1.37(2) . ?
O14 C97 1.41(2) . ?
O14 C100 1.45(4) . ?
C97 C98 1.46(3) . ?
C98 C99 1.55(3) . ?
C99 C100 1.37(3) . ?
